data_4518581
loop_
_publ_author_name
'Zhang, Xiao-Yu'
'Wu, Xiao-Yun'
'Zhang, Bo'
'Wei, Yin'
'Shi, Min'

_publ_section_title
;
 Silyl Radical-Mediated Carbocyclization of Acrylamide-/Vinyl
 Sulfonamide-Attached Alkylidenecyclopropanes via Photoredox Catalysis
 with a Catalytic Amount of Silane Reagent
;
_journal_name_full 'ACS Catalysis'
_journal_page_first 4372
_journal_page_last 4380
_journal_paper_doi 10.1021/acscatal.1c00240
_journal_year 2021
_chemical_formula_sum 'C19 H18 F N O2 S'
_chemical_formula_weight 343.40
_space_group_crystal_system monoclinic
_space_group_IT_number 14
_space_group_name_Hall '-P 2yn'
_space_group_name_H-M_alt 'P 1 21/n 1'
_atom_sites_solution_hydrogens geom
_audit_creation_method SHELXL-2013
_cell_angle_alpha 90
_cell_angle_beta 103.6720(10)
_cell_angle_gamma 90
_cell_formula_units_Z 4
_cell_length_a 8.7423(3)
_cell_length_b 16.0218(5)
_cell_length_c 11.8664(4)
_cell_measurement_reflns_used 9913
_cell_measurement_temperature 293(2)
_cell_measurement_theta_max 54.872
_cell_measurement_theta_min 5.241
_cell_volume 1615.00(9)
_computing_cell_refinement 'Bruker SAINT'
_computing_data_collection 'Bruker APEX2'
_computing_data_reduction 'Bruker SAINT'
_computing_molecular_graphics 'Bruker SHELXTL'
_computing_publication_material 'Bruker SHELXTL'
_computing_structure_refinement 'SHELXL-2013 (Sheldrick, 2013)'
_computing_structure_solution 'SHELXS-97 (Sheldrick 2008)'
_diffrn_ambient_temperature 293(2)
_diffrn_measured_fraction_theta_full 0.992
_diffrn_measured_fraction_theta_max 0.992
_diffrn_measurement_device_type 'Bruker APEX-II CCD'
_diffrn_measurement_method '\f and \w scans'
_diffrn_radiation_type MoK\a
_diffrn_radiation_wavelength 0.71073
_diffrn_reflns_av_R_equivalents 0.0335
_diffrn_reflns_av_unetI/netI 0.0201
_diffrn_reflns_Laue_measured_fraction_full 0.992
_diffrn_reflns_Laue_measured_fraction_max 0.992
_diffrn_reflns_limit_h_max 10
_diffrn_reflns_limit_h_min -10
_diffrn_reflns_limit_k_max 19
_diffrn_reflns_limit_k_min -19
_diffrn_reflns_limit_l_max 14
_diffrn_reflns_limit_l_min -14
_diffrn_reflns_number 21609
_diffrn_reflns_point_group_measured_fraction_full 0.992
_diffrn_reflns_point_group_measured_fraction_max 0.992
_diffrn_reflns_theta_full 25.242
_diffrn_reflns_theta_max 25.995
_diffrn_reflns_theta_min 2.542
_exptl_absorpt_coefficient_mu 0.222
_exptl_absorpt_correction_T_max 0.7456
_exptl_absorpt_correction_T_min 0.6553
_exptl_absorpt_correction_type multi-scan
_exptl_absorpt_process_details sadabs
_exptl_crystal_colour colorless
_exptl_crystal_density_diffrn 1.412
_exptl_crystal_description prismatic
_exptl_crystal_F_000 720
_exptl_crystal_size_max 0.170
_exptl_crystal_size_mid 0.150
_exptl_crystal_size_min 0.120
_refine_diff_density_max 0.417
_refine_diff_density_min -0.289
_refine_diff_density_rms 0.040
_refine_ls_extinction_method none
_refine_ls_goodness_of_fit_ref 1.032
_refine_ls_hydrogen_treatment constr
_refine_ls_matrix_type full
_refine_ls_number_parameters 218
_refine_ls_number_reflns 3145
_refine_ls_number_restraints 0
_refine_ls_restrained_S_all 1.032
_refine_ls_R_factor_all 0.0483
_refine_ls_R_factor_gt 0.0417
_refine_ls_shift/su_max 0.000
_refine_ls_shift/su_mean 0.000
_refine_ls_structure_factor_coef Fsqd
_refine_ls_weighting_details 'w=1/[\s^2^(Fo^2^)+(0.0498P)^2^+0.9488P] where P=(Fo^2^+2Fc^2^)/3'
_refine_ls_weighting_scheme calc
_refine_ls_wR_factor_gt 0.1060
_refine_ls_wR_factor_ref 0.1119
_reflns_Friedel_coverage 0.000
_reflns_number_gt 2751
_reflns_number_total 3145
_reflns_threshold_expression 'I > 2\s(I)'
_cod_data_source_file cs1c00240_si_003.cif
_cod_data_source_block mo_d8v20749_0m
_cod_original_sg_symbol_H-M 'P 21/n'
_cod_database_code 4518581
_shelx_space_group_comment
; 
The symmetry employed for this shelxl refinement is uniquely defined 
by the following loop, which should always be used as a source of 
symmetry information in preference to the above space-group names. 
They are only intended as comments. 
;
_shelx_estimated_absorpt_t_min 0.963
_shelx_estimated_absorpt_t_max 0.974
_shelxl_version_number 2013-4

loop_
_space_group_symop_operation_xyz
'x, y, z'
'-x+1/2, y+1/2, -z+1/2'
'-x, -y, -z'
'x-1/2, -y-1/2, z-1/2'

loop_
_atom_site_label
_atom_site_type_symbol
_atom_site_fract_x
_atom_site_fract_y
_atom_site_fract_z
_atom_site_U_iso_or_equiv
_atom_site_adp_type
_atom_site_occupancy
_atom_site_site_symmetry_order
_atom_site_calc_flag
_atom_site_refinement_flags_posn
_atom_site_refinement_flags_adp
_atom_site_refinement_flags_occupancy
_atom_site_disorder_assembly
_atom_site_disorder_group
S1 S -0.17763(5) 0.59106(3) 0.28164(4) 0.04002(16) Uani 1 1 d . . . . .
F1 F 0.79465(15) 0.70951(9) 0.67565(12) 0.0646(4) Uani 1 1 d . . . . .
O1 O -0.27775(17) 0.57998(10) 0.16780(14) 0.0594(4) Uani 1 1 d . . . . .
O2 O -0.25099(18) 0.58694(10) 0.37706(15) 0.0601(4) Uani 1 1 d . . . . .
N1 N -0.03135(18) 0.52390(9) 0.30899(15) 0.0411(4) Uani 1 1 d . . . . .
C1 C -0.0746(2) 0.68694(11) 0.28064(16) 0.0354(4) Uani 1 1 d . . . . .
H1 H -0.0475 0.6929 0.2055 0.043 Uiso 1 1 calc R U . . .
C2 C -0.1791(3) 0.76113(14) 0.2976(2) 0.0526(5) Uani 1 1 d . . . . .
H2A H -0.2197 0.7900 0.2248 0.063 Uiso 1 1 calc R U . . .
H2B H -0.2669 0.7423 0.3279 0.063 Uiso 1 1 calc R U . . .
C3 C -0.0721(3) 0.81749(15) 0.3835(2) 0.0634(6) Uani 1 1 d . . . . .
H3A H -0.1315 0.8475 0.4300 0.076 Uiso 1 1 calc R U . . .
H3B H -0.0207 0.8576 0.3436 0.076 Uiso 1 1 calc R U . . .
C4 C 0.0476(3) 0.76065(13) 0.45869(19) 0.0500(5) Uani 1 1 d . . . . .
H4A H 0.1443 0.7905 0.4918 0.060 Uiso 1 1 calc R U . . .
H4B H 0.0069 0.7369 0.5209 0.060 Uiso 1 1 calc R U . . .
C5 C 0.0746(2) 0.69376(11) 0.37601(16) 0.0358(4) Uani 1 1 d . . . . .
C6 C 0.2069(2) 0.65184(10) 0.37422(15) 0.0335(4) Uani 1 1 d . . . . .
C7 C 0.21046(19) 0.58939(10) 0.28288(14) 0.0312(4) Uani 1 1 d . . . . .
C8 C 0.3371(2) 0.58746(11) 0.22928(16) 0.0365(4) Uani 1 1 d . . . . .
H8 H 0.4219 0.6232 0.2553 0.044 Uiso 1 1 calc R U . . .
C9 C 0.3386(2) 0.53374(12) 0.13887(17) 0.0429(4) Uani 1 1 d . . . . .
H9 H 0.4238 0.5337 0.1044 0.051 Uiso 1 1 calc R U . . .
C10 C 0.2138(2) 0.47993(13) 0.09926(17) 0.0468(5) Uani 1 1 d . . . . .
H10 H 0.2132 0.4449 0.0366 0.056 Uiso 1 1 calc R U . . .
C11 C 0.0904(2) 0.47844(12) 0.15308(17) 0.0430(4) Uani 1 1 d . . . . .
H11 H 0.0075 0.4414 0.1275 0.052 Uiso 1 1 calc R U . . .
C12 C 0.0885(2) 0.53161(10) 0.24518(15) 0.0334(4) Uani 1 1 d . . . . .
C13 C 0.3598(2) 0.66858(11) 0.45831(15) 0.0345(4) Uani 1 1 d . . . . .
C14 C 0.4348(2) 0.74533(11) 0.45993(16) 0.0394(4) Uani 1 1 d . . . . .
H14 H 0.3860 0.7877 0.4108 0.047 Uiso 1 1 calc R U . . .
C15 C 0.5807(2) 0.75970(12) 0.53337(16) 0.0427(4) Uani 1 1 d . . . . .
H15 H 0.6306 0.8111 0.5342 0.051 Uiso 1 1 calc R U . . .
C16 C 0.6497(2) 0.69625(13) 0.60479(16) 0.0427(5) Uani 1 1 d . . . . .
C17 C 0.5804(2) 0.61985(13) 0.60694(17) 0.0445(5) Uani 1 1 d . . . . .
H17 H 0.6301 0.5782 0.6571 0.053 Uiso 1 1 calc R U . . .
C18 C 0.4346(2) 0.60597(12) 0.53270(16) 0.0399(4) Uani 1 1 d . . . . .
H18 H 0.3861 0.5543 0.5325 0.048 Uiso 1 1 calc R U . . .
C19 C -0.0650(4) 0.44162(16) 0.3490(3) 0.0897(10) Uani 1 1 d . . . . .
H19A H -0.1269 0.4473 0.4055 0.135 Uiso 1 1 calc R U . . .
H19B H 0.0321 0.4138 0.3836 0.135 Uiso 1 1 calc R U . . .
H19C H -0.1222 0.4095 0.2845 0.135 Uiso 1 1 calc R U . . .

loop_
_atom_site_aniso_label
_atom_site_aniso_U_11
_atom_site_aniso_U_22
_atom_site_aniso_U_33
_atom_site_aniso_U_23
_atom_site_aniso_U_13
_atom_site_aniso_U_12
S1 0.0274(2) 0.0439(3) 0.0507(3) 0.0004(2) 0.0132(2) -0.00124(18)
F1 0.0438(7) 0.0745(9) 0.0624(8) -0.0173(7) -0.0140(6) 0.0031(6)
O1 0.0367(8) 0.0672(10) 0.0669(10) -0.0098(8) -0.0027(7) -0.0048(7)
O2 0.0500(9) 0.0668(10) 0.0752(11) 0.0103(8) 0.0383(8) 0.0037(7)
N1 0.0333(8) 0.0335(8) 0.0603(10) 0.0063(7) 0.0186(7) -0.0015(6)
C1 0.0302(9) 0.0369(9) 0.0395(9) 0.0022(7) 0.0088(7) 0.0029(7)
C2 0.0445(12) 0.0459(11) 0.0663(14) 0.0011(10) 0.0113(10) 0.0145(9)
C3 0.0641(15) 0.0519(13) 0.0741(16) -0.0132(11) 0.0158(13) 0.0149(11)
C4 0.0519(12) 0.0485(11) 0.0506(12) -0.0110(9) 0.0141(10) 0.0045(9)
C5 0.0352(9) 0.0332(9) 0.0387(9) -0.0011(7) 0.0079(8) -0.0009(7)
C6 0.0318(9) 0.0312(8) 0.0368(9) 0.0018(7) 0.0068(7) -0.0021(7)
C7 0.0279(8) 0.0304(8) 0.0342(9) 0.0039(7) 0.0052(7) 0.0034(6)
C8 0.0285(9) 0.0377(9) 0.0433(10) 0.0047(8) 0.0083(7) 0.0019(7)
C9 0.0382(10) 0.0504(11) 0.0429(10) 0.0067(8) 0.0150(8) 0.0116(8)
C10 0.0481(12) 0.0509(12) 0.0398(10) -0.0069(9) 0.0073(9) 0.0134(9)
C11 0.0354(10) 0.0396(10) 0.0496(11) -0.0083(8) 0.0010(8) 0.0019(8)
C12 0.0276(8) 0.0316(8) 0.0405(9) 0.0011(7) 0.0068(7) 0.0028(7)
C13 0.0328(9) 0.0359(9) 0.0347(9) -0.0011(7) 0.0080(7) 0.0012(7)
C14 0.0408(10) 0.0367(9) 0.0381(10) 0.0014(7) 0.0043(8) -0.0011(8)
C15 0.0416(11) 0.0424(10) 0.0426(10) -0.0077(8) 0.0073(8) -0.0075(8)
C16 0.0333(10) 0.0552(12) 0.0363(9) -0.0119(8) 0.0015(8) 0.0033(8)
C17 0.0443(11) 0.0466(11) 0.0391(10) 0.0036(8) 0.0030(8) 0.0116(9)
C18 0.0396(10) 0.0363(9) 0.0437(10) 0.0029(8) 0.0098(8) 0.0025(8)
C19 0.093(2) 0.0474(14) 0.149(3) 0.0254(16) 0.069(2) 0.0005(14)

loop_
_atom_type_symbol
_atom_type_description
_atom_type_scat_dispersion_real
_atom_type_scat_dispersion_imag
_atom_type_scat_source
C C 0.0033 0.0016 'International Tables Vol C Tables 4.2.6.8 and 6.1.1.4'
H H 0.0000 0.0000 'International Tables Vol C Tables 4.2.6.8 and 6.1.1.4'
F F 0.0171 0.0103 'International Tables Vol C Tables 4.2.6.8 and 6.1.1.4'
N N 0.0061 0.0033 'International Tables Vol C Tables 4.2.6.8 and 6.1.1.4'
O O 0.0106 0.0060 'International Tables Vol C Tables 4.2.6.8 and 6.1.1.4'
S S 0.1246 0.1234 'International Tables Vol C Tables 4.2.6.8 and 6.1.1.4'

loop_
_geom_angle_atom_site_label_1
_geom_angle_atom_site_label_2
_geom_angle_atom_site_label_3
_geom_angle
_geom_angle_site_symmetry_1
_geom_angle_site_symmetry_3
_geom_angle_publ_flag
O2 S1 O1 116.86(10) . . ?
O2 S1 N1 106.70(9) . . ?
O1 S1 N1 112.17(9) . . ?
O2 S1 C1 111.55(10) . . ?
O1 S1 C1 107.27(9) . . ?
N1 S1 C1 101.23(8) . . ?
C12 N1 C19 118.63(17) . . ?
C12 N1 S1 118.05(12) . . ?
C19 N1 S1 116.74(16) . . ?
C5 C1 C2 106.20(15) . . ?
C5 C1 S1 113.85(12) . . ?
C2 C1 S1 110.36(13) . . ?
C5 C1 H1 108.8 . . ?
C2 C1 H1 108.8 . . ?
S1 C1 H1 108.8 . . ?
C3 C2 C1 104.96(17) . . ?
C3 C2 H2A 110.8 . . ?
C1 C2 H2A 110.8 . . ?
C3 C2 H2B 110.8 . . ?
C1 C2 H2B 110.8 . . ?
H2A C2 H2B 108.8 . . ?
C2 C3 C4 105.69(18) . . ?
C2 C3 H3A 110.6 . . ?
C4 C3 H3A 110.6 . . ?
C2 C3 H3B 110.6 . . ?
C4 C3 H3B 110.6 . . ?
H3A C3 H3B 108.7 . . ?
C5 C4 C3 103.71(17) . . ?
C5 C4 H4A 111.0 . . ?
C3 C4 H4A 111.0 . . ?
C5 C4 H4B 111.0 . . ?
C3 C4 H4B 111.0 . . ?
H4A C4 H4B 109.0 . . ?
C6 C5 C4 129.32(17) . . ?
C6 C5 C1 123.02(16) . . ?
C4 C5 C1 107.32(15) . . ?
C5 C6 C7 121.15(16) . . ?
C5 C6 C13 122.62(16) . . ?
C7 C6 C13 116.13(15) . . ?
C8 C7 C12 117.57(16) . . ?
C8 C7 C6 120.19(15) . . ?
C12 C7 C6 122.23(16) . . ?
C9 C8 C7 121.44(17) . . ?
C9 C8 H8 119.3 . . ?
C7 C8 H8 119.3 . . ?
C8 C9 C10 120.11(18) . . ?
C8 C9 H9 119.9 . . ?
C10 C9 H9 119.9 . . ?
C11 C10 C9 119.65(18) . . ?
C11 C10 H10 120.2 . . ?
C9 C10 H10 120.2 . . ?
C10 C11 C12 120.69(18) . . ?
C10 C11 H11 119.7 . . ?
C12 C11 H11 119.7 . . ?
C11 C12 C7 120.42(17) . . ?
C11 C12 N1 120.54(16) . . ?
C7 C12 N1 118.87(16) . . ?
C14 C13 C18 118.59(17) . . ?
C14 C13 C6 120.86(16) . . ?
C18 C13 C6 120.46(16) . . ?
C15 C14 C13 121.13(18) . . ?
C15 C14 H14 119.4 . . ?
C13 C14 H14 119.4 . . ?
C16 C15 C14 118.17(18) . . ?
C16 C15 H15 120.9 . . ?
C14 C15 H15 120.9 . . ?
F1 C16 C17 118.64(18) . . ?
F1 C16 C15 118.42(18) . . ?
C17 C16 C15 122.94(18) . . ?
C16 C17 C18 118.44(18) . . ?
C16 C17 H17 120.8 . . ?
C18 C17 H17 120.8 . . ?
C17 C18 C13 120.73(18) . . ?
C17 C18 H18 119.6 . . ?
C13 C18 H18 119.6 . . ?
N1 C19 H19A 109.5 . . ?
N1 C19 H19B 109.5 . . ?
H19A C19 H19B 109.5 . . ?
N1 C19 H19C 109.5 . . ?
H19A C19 H19C 109.5 . . ?
H19B C19 H19C 109.5 . . ?

loop_
_geom_bond_atom_site_label_1
_geom_bond_atom_site_label_2
_geom_bond_distance
_geom_bond_site_symmetry_2
_geom_bond_publ_flag
S1 O2 1.4287(16) . ?
S1 O1 1.4365(16) . ?
S1 N1 1.6439(16) . ?
S1 C1 1.7823(18) . ?
F1 C16 1.362(2) . ?
N1 C12 1.436(2) . ?
N1 C19 1.455(3) . ?
C1 C5 1.515(3) . ?
C1 C2 1.541(3) . ?
C1 H1 0.9800 . ?
C2 C3 1.509(3) . ?
C2 H2A 0.9700 . ?
C2 H2B 0.9700 . ?
C3 C4 1.510(3) . ?
C3 H3A 0.9700 . ?
C3 H3B 0.9700 . ?
C4 C5 1.509(3) . ?
C4 H4A 0.9700 . ?
C4 H4B 0.9700 . ?
C5 C6 1.342(3) . ?
C6 C7 1.481(2) . ?
C6 C13 1.491(2) . ?
C7 C8 1.401(2) . ?
C7 C12 1.403(2) . ?
C8 C9 1.378(3) . ?
C8 H8 0.9300 . ?
C9 C10 1.383(3) . ?
C9 H9 0.9300 . ?
C10 C11 1.378(3) . ?
C10 H10 0.9300 . ?
C11 C12 1.389(3) . ?
C11 H11 0.9300 . ?
C13 C14 1.392(3) . ?
C13 C18 1.393(3) . ?
C14 C15 1.384(3) . ?
C14 H14 0.9300 . ?
C15 C16 1.369(3) . ?
C15 H15 0.9300 . ?
C16 C17 1.369(3) . ?
C17 C18 1.386(3) . ?
C17 H17 0.9300 . ?
C18 H18 0.9300 . ?
C19 H19A 0.9600 . ?
C19 H19B 0.9600 . ?
C19 H19C 0.9600 . ?

loop_
_geom_hbond_atom_site_label_D
_geom_hbond_atom_site_label_H
_geom_hbond_atom_site_label_A
_geom_hbond_distance_DH
_geom_hbond_distance_HA
_geom_hbond_distance_DA
_geom_hbond_angle_DHA
_geom_hbond_site_symmetry_A
C2 H2B O2 0.97 2.55 3.058(3) 112.5 .
C2 H2B O2 0.97 2.55 3.058(3) 112.5 .
C2 H2B O2 0.97 2.55 3.058(3) 112.5 .
C2 H2B O2 0.97 2.55 3.058(3) 112.5 .

loop_
_geom_torsion_atom_site_label_1
_geom_torsion_atom_site_label_2
_geom_torsion_atom_site_label_3
_geom_torsion_atom_site_label_4
_geom_torsion
_geom_torsion_site_symmetry_1
_geom_torsion_site_symmetry_2
_geom_torsion_site_symmetry_3
_geom_torsion_site_symmetry_4
_geom_torsion_publ_flag
O2 S1 N1 C12 -162.70(14) . . . . ?
O1 S1 N1 C12 68.14(16) . . . . ?
C1 S1 N1 C12 -45.92(16) . . . . ?
O2 S1 N1 C19 46.1(2) . . . . ?
O1 S1 N1 C19 -83.1(2) . . . . ?
C1 S1 N1 C19 162.9(2) . . . . ?
O2 S1 C1 C5 71.58(15) . . . . ?
O1 S1 C1 C5 -159.27(13) . . . . ?
N1 S1 C1 C5 -41.58(15) . . . . ?
O2 S1 C1 C2 -47.72(17) . . . . ?
O1 S1 C1 C2 81.44(16) . . . . ?
N1 S1 C1 C2 -160.88(14) . . . . ?
C5 C1 C2 C3 12.5(2) . . . . ?
S1 C1 C2 C3 136.30(17) . . . . ?
C1 C2 C3 C4 -29.8(2) . . . . ?
C2 C3 C4 C5 35.5(2) . . . . ?
C3 C4 C5 C6 145.8(2) . . . . ?
C3 C4 C5 C1 -27.5(2) . . . . ?
C2 C1 C5 C6 -164.47(18) . . . . ?
S1 C1 C5 C6 73.9(2) . . . . ?
C2 C1 C5 C4 9.4(2) . . . . ?
S1 C1 C5 C4 -112.26(16) . . . . ?
C4 C5 C6 C7 -178.27(18) . . . . ?
C1 C5 C6 C7 -5.9(3) . . . . ?
C4 C5 C6 C13 -2.1(3) . . . . ?
C1 C5 C6 C13 170.30(16) . . . . ?
C5 C6 C7 C8 136.25(18) . . . . ?
C13 C6 C7 C8 -40.2(2) . . . . ?
C5 C6 C7 C12 -42.6(2) . . . . ?
C13 C6 C7 C12 141.03(16) . . . . ?
C12 C7 C8 C9 3.2(2) . . . . ?
C6 C7 C8 C9 -175.68(16) . . . . ?
C7 C8 C9 C10 -0.2(3) . . . . ?
C8 C9 C10 C11 -2.1(3) . . . . ?
C9 C10 C11 C12 1.3(3) . . . . ?
C10 C11 C12 C7 1.8(3) . . . . ?
C10 C11 C12 N1 -173.33(17) . . . . ?
C8 C7 C12 C11 -3.9(2) . . . . ?
C6 C7 C12 C11 174.91(16) . . . . ?
C8 C7 C12 N1 171.24(15) . . . . ?
C6 C7 C12 N1 -9.9(2) . . . . ?
C19 N1 C12 C11 48.5(3) . . . . ?
S1 N1 C12 C11 -102.20(18) . . . . ?
C19 N1 C12 C7 -126.7(2) . . . . ?
S1 N1 C12 C7 82.64(19) . . . . ?
C5 C6 C13 C14 -64.3(2) . . . . ?
C7 C6 C13 C14 112.09(19) . . . . ?
C5 C6 C13 C18 119.2(2) . . . . ?
C7 C6 C13 C18 -64.4(2) . . . . ?
C18 C13 C14 C15 0.1(3) . . . . ?
C6 C13 C14 C15 -176.44(17) . . . . ?
C13 C14 C15 C16 -0.1(3) . . . . ?
C14 C15 C16 F1 178.76(17) . . . . ?
C14 C15 C16 C17 -0.3(3) . . . . ?
F1 C16 C17 C18 -178.47(17) . . . . ?
C15 C16 C17 C18 0.6(3) . . . . ?
C16 C17 C18 C13 -0.5(3) . . . . ?
C14 C13 C18 C17 0.2(3) . . . . ?
C6 C13 C18 C17 176.75(17) . . . . ?
